data_7124326
loop_
_publ_author_name
'Volla, Chandra MR'
'Singh, Anurag'
'Shukla, Rahul Kumar'

_publ_section_title
;
 Palladium-catalyzed Highly Diastereoslective Cascade Dihalogenation of
 Alkyne-tethered Cylcohexadienones via Umpolung of Palladium Enolate
;
_journal_name_full 'Chemical Communications'
_journal_paper_doi 10.1039/C9CC07164D
_journal_year 2019
_chemical_formula_moiety 'C18 H16 Br2 O4'
_chemical_formula_sum 'C18 H16 Br2 O4'
_chemical_formula_weight 456.13
_space_group_crystal_system monoclinic
_space_group_IT_number 14
_space_group_name_Hall '-P 2ybc'
_space_group_name_H-M_alt 'P 1 21/c 1'
_symmetry_space_group_name_Hall '-P 2ybc'
_symmetry_space_group_name_H-M 'P 1 21/c 1'
_atom_sites_solution_hydrogens geom
_atom_sites_solution_primary dual
_audit_creation_date 2018-07-05
_audit_creation_method
;
Olex2 1.2-ac3
(compiled 2017.08.10 svn.r3458 for OlexSys, GUI svn.r5381)
;
_audit_update_record
;
2019-05-01 deposited with the CCDC.    2019-10-14 downloaded from the CCDC.
;
_cell_angle_alpha 90
_cell_angle_beta 101.273(9)
_cell_angle_gamma 90
_cell_formula_units_Z 4
_cell_length_a 18.7764(19)
_cell_length_b 7.2681(5)
_cell_length_c 12.7018(11)
_cell_measurement_reflns_used 2079
_cell_measurement_temperature 150
_cell_measurement_theta_max 29.3340
_cell_measurement_theta_min 3.0020
_cell_volume 1700.0(3)
_computing_cell_refinement 'CrysAlisPro 1.171.39.46 (Rigaku OD, 2018)'
_computing_data_collection 'CrysAlisPro 1.171.39.46 (Rigaku OD, 2018)'
_computing_data_reduction 'CrysAlisPro 1.171.39.46 (Rigaku OD, 2018)'
_computing_molecular_graphics 'Olex2 (Dolomanov et al., 2009)'
_computing_publication_material 'Olex2 (Dolomanov et al., 2009)'
_computing_structure_refinement 'ShelXL (Sheldrick, 2015)'
_computing_structure_solution 'ShelXT (Sheldrick, 2015)'
_diffrn_ambient_temperature 150
_diffrn_detector 'CCD plate'
_diffrn_measured_fraction_theta_full 0.998
_diffrn_measured_fraction_theta_max 0.998
_diffrn_measurement_details
;
List of Runs (angles in degrees, time in seconds):

  # Type    Start    End  Width  t~exp~   \w     \q     \k     \f   Frames
#--------------------------------------------------------------------------
  1  \w   -109.50  16.00   0.50    8.00    --  -20.00   0.00-108.00  251
  2  \w    -69.00  19.00   0.50    8.00    --  -20.00 -72.00-180.00  176
  3  \w    -59.00 -55.50   0.50    8.00    --  -20.00  72.00-180.00    7
;
_diffrn_measurement_device 'abstract diffractometer'
_diffrn_measurement_device_type 'dtrek-CrysAlisPro-abstract goniometer imported rigaku-d*trek images'
_diffrn_measurement_method '\w scans'
_diffrn_orient_matrix_type 'CrysAlisPro convention (1999,Acta A55,543-557)'
_diffrn_orient_matrix_UB_11 -0.0065236000
_diffrn_orient_matrix_UB_12 0.0938543000
_diffrn_orient_matrix_UB_13 0.0102116000
_diffrn_orient_matrix_UB_21 0.0378302000
_diffrn_orient_matrix_UB_22 0.0177365000
_diffrn_orient_matrix_UB_23 0.0085280000
_diffrn_orient_matrix_UB_31 -0.0030878000
_diffrn_orient_matrix_UB_32 0.0201461000
_diffrn_orient_matrix_UB_33 -0.0553506000
_diffrn_radiation_monochromator graphite
_diffrn_radiation_probe x-ray
_diffrn_radiation_type MoK\a
_diffrn_radiation_wavelength 0.71073
_diffrn_reflns_av_R_equivalents 0.0632
_diffrn_reflns_av_unetI/netI 0.0971
_diffrn_reflns_Laue_measured_fraction_full 0.998
_diffrn_reflns_Laue_measured_fraction_max 0.998
_diffrn_reflns_limit_h_max 22
_diffrn_reflns_limit_h_min -15
_diffrn_reflns_limit_k_max 8
_diffrn_reflns_limit_k_min -8
_diffrn_reflns_limit_l_max 15
_diffrn_reflns_limit_l_min -14
_diffrn_reflns_number 6598
_diffrn_reflns_point_group_measured_fraction_full 0.998
_diffrn_reflns_point_group_measured_fraction_max 0.998
_diffrn_reflns_theta_full 24.996
_diffrn_reflns_theta_max 24.996
_diffrn_reflns_theta_min 2.212
_diffrn_source 'fine-focus sealed X-ray tube'
_diffrn_source_type 'Enhance (Mo) X-ray Source'
_exptl_absorpt_coefficient_mu 4.788
_exptl_absorpt_correction_T_max 1.00000
_exptl_absorpt_correction_T_min 0.58010
_exptl_absorpt_correction_type multi-scan
_exptl_absorpt_process_details
;
CrysAlisPro 1.171.39.46 (Rigaku Oxford Diffraction, 2018)
Empirical absorption correction using spherical harmonics,
 implemented in SCALE3 ABSPACK scaling algorithm.
;
_exptl_crystal_colour colourless
_exptl_crystal_colour_primary colourless
_exptl_crystal_density_diffrn 1.782
_exptl_crystal_description plate
_exptl_crystal_F_000 904
_exptl_crystal_size_max 0.249
_exptl_crystal_size_mid 0.121
_exptl_crystal_size_min 0.021
_refine_diff_density_max 0.858
_refine_diff_density_min -0.839
_refine_diff_density_rms 0.214
_refine_ls_extinction_method none
_refine_ls_goodness_of_fit_ref 1.130
_refine_ls_hydrogen_treatment constr
_refine_ls_matrix_type full
_refine_ls_number_parameters 219
_refine_ls_number_reflns 2988
_refine_ls_number_restraints 0
_refine_ls_restrained_S_all 1.130
_refine_ls_R_factor_all 0.0933
_refine_ls_R_factor_gt 0.0575
_refine_ls_shift/su_max 0.000
_refine_ls_shift/su_mean 0.000
_refine_ls_structure_factor_coef Fsqd
_refine_ls_weighting_details 'w=1/[\s^2^(Fo^2^)+(0.0862P)^2^] where P=(Fo^2^+2Fc^2^)/3'
_refine_ls_weighting_scheme calc
_refine_ls_wR_factor_gt 0.1378
_refine_ls_wR_factor_ref 0.1902
_reflns_Friedel_coverage 0.000
_reflns_number_gt 2148
_reflns_number_total 2988
_reflns_threshold_expression 'I > 2\s(I)'
_cod_data_source_file c9cc07164d2.cif
_cod_data_source_block cmrv-as-210b-1_mo
_cod_database_code 7124326
_shelx_shelxl_version_number 2014/7
_shelx_space_group_comment
;
The symmetry employed for this shelxl refinement is uniquely defined
by the following loop, which should always be used as a source of
symmetry information in preference to the above space-group names.
They are only intended as comments.
;
_shelx_estimated_absorpt_t_max 0.906
_shelx_estimated_absorpt_t_min 0.382
_reflns_odcompleteness_completeness 88.61
_reflns_odcompleteness_iscentric 1
_reflns_odcompleteness_theta 31.04
_olex2_refinement_description
;
1. Fixed Uiso
 At 1.2 times of:
  All C(H) groups, All C(H,H) groups
 At 1.5 times of:
  All C(H,H,H) groups
2.a Ternary CH refined with riding coordinates:
 C007(H007), C009(H009)
2.b Secondary CH2 refined with riding coordinates:
 C00K(H00K,H00L)
2.c Aromatic/amide H refined with riding coordinates:
 C00F(H00G), C00G(H00H), C00H(H00I), C00J(H00J), C00M(H00M), C00N(H00N)
2.d Idealised Me refined as rotating group:
 C00D(H00A,H00B,H00C), C00E(H00D,H00E,H00F)
;
_olex2_submission_special_instructions 'No special instructions were received'
_oxdiff_exptl_absorpt_empirical_details
;
Empirical correction (ABSPACK) includes:
- Absorption correction using spherical harmonics
- Frame scaling
- Detector area scaling
;
_oxdiff_exptl_absorpt_empirical_full_max 2.372
_oxdiff_exptl_absorpt_empirical_full_min 0.692

loop_
_space_group_symop_operation_xyz
'x, y, z'
'-x, y+1/2, -z+1/2'
'-x, -y, -z'
'x, -y-1/2, z-1/2'

loop_
_atom_site_label
_atom_site_type_symbol
_atom_site_fract_x
_atom_site_fract_y
_atom_site_fract_z
_atom_site_U_iso_or_equiv
_atom_site_adp_type
_atom_site_occupancy
_atom_site_site_symmetry_order
_atom_site_calc_flag
_atom_site_refinement_flags_posn
Br01 Br 0.03976(5) 0.15485(13) 0.38875(7) 0.0289(3) Uani 1 1 d .
Br02 Br 0.28768(5) 0.03550(13) 0.38520(7) 0.0314(3) Uani 1 1 d .
O003 O 0.2101(3) 0.6641(8) 0.4651(5) 0.0253(14) Uani 1 1 d .
O004 O 0.6039(3) 0.3945(9) 0.6555(4) 0.0294(15) Uani 1 1 d .
O005 O 0.1290(4) 0.0936(11) 0.6478(5) 0.0418(18) Uani 1 1 d .
O006 O 0.6061(4) 0.3048(11) 0.8243(5) 0.047(2) Uani 1 1 d .
C007 C 0.1388(4) 0.1966(12) 0.4746(6) 0.023(2) Uani 1 1 d .
H007 H 0.1686 0.0832 0.4722 0.027 Uiso 1 1 calc R
C008 C 0.2564(5) 0.3677(12) 0.4806(6) 0.023(2) Uani 1 1 d .
C009 C 0.1754(4) 0.3589(11) 0.4285(6) 0.0208(19) Uani 1 1 d .
H009 H 0.1703 0.3424 0.3492 0.025 Uiso 1 1 calc R
C00A C 0.1462(5) 0.5486(11) 0.4511(7) 0.0213(19) Uani 1 1 d .
C00B C 0.3097(5) 0.2520(12) 0.4736(6) 0.024(2) Uani 1 1 d .
C00C C 0.3869(5) 0.2702(12) 0.5269(6) 0.0219(19) Uani 1 1 d .
C00D C 0.0911(5) 0.6283(13) 0.3601(7) 0.032(2) Uani 1 1 d .
H00A H 0.0786 0.7536 0.3786 0.048 Uiso 1 1 calc GR
H00B H 0.0472 0.5518 0.3478 0.048 Uiso 1 1 calc GR
H00C H 0.1115 0.6313 0.2948 0.048 Uiso 1 1 calc GR
C00E C 0.7115(5) 0.4466(14) 0.7802(8) 0.035(2) Uani 1 1 d .
H00D H 0.7385 0.3921 0.7293 0.053 Uiso 1 1 calc GR
H00E H 0.7357 0.4164 0.8537 0.053 Uiso 1 1 calc GR
H00F H 0.7097 0.5805 0.7711 0.053 Uiso 1 1 calc GR
C00F C 0.5144(5) 0.2529(13) 0.5221(7) 0.028(2) Uani 1 1 d .
H00G H 0.5523 0.2151 0.4872 0.033 Uiso 1 1 calc R
C00G C 0.4056(5) 0.3518(13) 0.6273(7) 0.028(2) Uani 1 1 d .
H00H H 0.3681 0.3811 0.6650 0.034 Uiso 1 1 calc R
C00H C 0.1126(5) 0.4111(15) 0.6177(7) 0.032(2) Uani 1 1 d .
H00I H 0.0990 0.4321 0.6849 0.039 Uiso 1 1 calc R
C00I C 0.5314(5) 0.3435(12) 0.6204(7) 0.027(2) Uani 1 1 d .
C00J C 0.4433(5) 0.2176(12) 0.4750(7) 0.024(2) Uani 1 1 d .
H00J H 0.4324 0.1576 0.4074 0.029 Uiso 1 1 calc R
C00K C 0.2685(5) 0.5612(13) 0.5267(7) 0.028(2) Uani 1 1 d .
H00K H 0.2662 0.5627 0.6039 0.033 Uiso 1 1 calc R
H00L H 0.3160 0.6106 0.5177 0.033 Uiso 1 1 calc R
C00L C 0.1261(4) 0.2231(14) 0.5877(7) 0.029(2) Uani 1 1 d .
C00M C 0.4767(5) 0.3923(13) 0.6749(7) 0.026(2) Uani 1 1 d .
H00M H 0.4878 0.4517 0.7428 0.031 Uiso 1 1 calc R
C00N C 0.1186(5) 0.5573(14) 0.5543(7) 0.029(2) Uani 1 1 d .
H00N H 0.1044 0.6741 0.5767 0.035 Uiso 1 1 calc R
C00O C 0.6363(5) 0.3720(12) 0.7598(7) 0.025(2) Uani 1 1 d .

loop_
_atom_site_aniso_label
_atom_site_aniso_U_11
_atom_site_aniso_U_22
_atom_site_aniso_U_33
_atom_site_aniso_U_23
_atom_site_aniso_U_13
_atom_site_aniso_U_12
Br01 0.0193(5) 0.0333(6) 0.0332(6) -0.0021(4) 0.0031(4) -0.0027(4)
Br02 0.0249(5) 0.0271(6) 0.0426(6) -0.0103(4) 0.0081(4) -0.0019(4)
O003 0.022(3) 0.019(3) 0.034(3) -0.001(3) 0.004(3) -0.001(3)
O004 0.019(3) 0.040(4) 0.028(4) 0.006(3) 0.002(3) -0.004(3)
O005 0.037(4) 0.054(5) 0.034(4) 0.020(4) 0.006(3) -0.005(4)
O006 0.030(4) 0.073(5) 0.039(4) 0.030(4) 0.005(3) -0.007(4)
C007 0.018(5) 0.029(5) 0.024(5) 0.003(4) 0.009(4) 0.004(4)
C008 0.022(5) 0.026(5) 0.020(4) 0.000(4) 0.004(4) -0.001(4)
C009 0.020(5) 0.023(5) 0.019(4) -0.003(3) 0.001(3) -0.003(4)
C00A 0.019(5) 0.016(5) 0.030(5) -0.005(4) 0.008(4) 0.000(4)
C00B 0.030(5) 0.022(5) 0.022(5) 0.003(4) 0.007(4) 0.003(4)
C00C 0.019(5) 0.020(5) 0.026(5) 0.006(4) 0.002(4) 0.001(4)
C00D 0.032(5) 0.025(5) 0.038(6) 0.000(4) 0.002(4) 0.006(4)
C00E 0.031(6) 0.035(6) 0.038(6) 0.006(5) 0.005(5) -0.007(5)
C00F 0.018(5) 0.036(6) 0.029(5) -0.003(4) 0.004(4) 0.002(4)
C00G 0.021(5) 0.037(6) 0.029(5) 0.000(4) 0.011(4) 0.006(4)
C00H 0.027(5) 0.045(6) 0.027(5) -0.002(5) 0.008(4) -0.006(5)
C00I 0.022(5) 0.031(6) 0.025(5) 0.003(4) 0.000(4) 0.008(4)
C00J 0.024(5) 0.028(5) 0.021(4) 0.003(4) 0.006(4) 0.000(4)
C00K 0.018(5) 0.036(6) 0.027(5) 0.003(4) -0.001(4) -0.003(4)
C00L 0.010(4) 0.039(6) 0.036(5) 0.000(5) 0.002(4) -0.003(4)
C00M 0.020(5) 0.033(5) 0.023(5) -0.001(4) -0.001(4) 0.006(4)
C00N 0.018(5) 0.042(6) 0.029(5) -0.011(4) 0.004(4) 0.015(4)
C00O 0.024(5) 0.025(5) 0.027(5) 0.007(4) 0.004(4) 0.000(4)

loop_
_atom_type_symbol
_atom_type_description
_atom_type_scat_dispersion_real
_atom_type_scat_dispersion_imag
_atom_type_scat_source
C C 0.0033 0.0016 'International Tables Vol C Tables 4.2.6.8 and 6.1.1.4'
H H 0.0000 0.0000 'International Tables Vol C Tables 4.2.6.8 and 6.1.1.4'
Br Br -0.2901 2.4595 'International Tables Vol C Tables 4.2.6.8 and 6.1.1.4'
O O 0.0106 0.0060 'International Tables Vol C Tables 4.2.6.8 and 6.1.1.4'

loop_
_geom_angle_atom_site_label_1
_geom_angle_atom_site_label_2
_geom_angle_atom_site_label_3
_geom_angle
C00K O003 C00A 107.0(6)
C00O O004 C00I 120.2(6)
Br01 C007 H007 109.1
C009 C007 Br01 110.3(6)
C009 C007 H007 109.1
C00L C007 Br01 103.6(5)
C00L C007 H007 109.1
C00L C007 C009 115.4(8)
C00B C008 C009 129.9(8)
C00B C008 C00K 123.8(8)
C00K C008 C009 105.3(7)
C007 C009 C008 110.2(7)
C007 C009 H009 109.3
C008 C009 H009 109.3
C00A C009 C007 114.6(7)
C00A C009 C008 104.0(7)
C00A C009 H009 109.3
O003 C00A C009 103.1(6)
O003 C00A C00D 107.4(7)
O003 C00A C00N 106.7(7)
C00D C00A C009 114.8(7)
C00N C00A C009 113.5(7)
C00N C00A C00D 110.6(7)
C008 C00B Br02 118.6(7)
C008 C00B C00C 126.7(8)
C00C C00B Br02 114.7(6)
C00G C00C C00B 120.5(7)
C00G C00C C00J 117.9(8)
C00J C00C C00B 121.5(8)
C00A C00D H00A 109.5
C00A C00D H00B 109.5
C00A C00D H00C 109.5
H00A C00D H00B 109.5
H00A C00D H00C 109.5
H00B C00D H00C 109.5
H00D C00E H00E 109.5
H00D C00E H00F 109.5
H00E C00E H00F 109.5
C00O C00E H00D 109.5
C00O C00E H00E 109.5
C00O C00E H00F 109.5
C00I C00F H00G 119.6
C00J C00F H00G 119.6
C00J C00F C00I 120.7(8)
C00C C00G H00H 118.6
C00M C00G C00C 122.8(8)
C00M C00G H00H 118.6
C00L C00H H00I 118.5
C00N C00H H00I 118.5
C00N C00H C00L 123.0(8)
C00F C00I O004 116.7(7)
C00F C00I C00M 120.3(8)
C00M C00I O004 122.8(8)
C00C C00J H00J 119.9
C00F C00J C00C 120.1(8)
C00F C00J H00J 119.9
O003 C00K C008 103.4(7)
O003 C00K H00K 111.1
O003 C00K H00L 111.1
C008 C00K H00K 111.1
C008 C00K H00L 111.1
H00K C00K H00L 109.0
O005 C00L C007 120.3(9)
O005 C00L C00H 123.8(9)
C00H C00L C007 115.9(8)
C00G C00M C00I 118.0(8)
C00G C00M H00M 121.0
C00I C00M H00M 121.0
C00A C00N H00N 117.6
C00H C00N C00A 124.7(9)
C00H C00N H00N 117.6
O004 C00O C00E 110.8(7)
O006 C00O O004 122.7(8)
O006 C00O C00E 126.5(9)

loop_
_geom_bond_atom_site_label_1
_geom_bond_atom_site_label_2
_geom_bond_distance
Br01 C007 1.987(9)
Br02 C00B 1.930(9)
O003 C00A 1.447(10)
O003 C00K 1.428(10)
O004 C00I 1.398(10)
O004 C00O 1.356(10)
O005 C00L 1.206(11)
O006 C00O 1.188(10)
C007 H007 1.0000
C007 C009 1.537(11)
C007 C00L 1.514(11)
C008 C009 1.538(11)
C008 C00B 1.323(12)
C008 C00K 1.523(12)
C009 H009 1.0000
C009 C00A 1.531(11)
C00A C00D 1.508(12)
C00A C00N 1.501(11)
C00B C00C 1.482(12)
C00C C00G 1.389(12)
C00C C00J 1.405(11)
C00D H00A 0.9800
C00D H00B 0.9800
C00D H00C 0.9800
C00E H00D 0.9800
C00E H00E 0.9800
C00E H00F 0.9800
C00E C00O 1.486(12)
C00F H00G 0.9500
C00F C00I 1.391(12)
C00F C00J 1.375(12)
C00G H00H 0.9500
C00G C00M 1.384(12)
C00H H00I 0.9500
C00H C00L 1.453(14)
C00H C00N 1.351(13)
C00I C00M 1.393(11)
C00J H00J 0.9500
C00K H00K 0.9900
C00K H00L 0.9900
C00M H00M 0.9500
C00N H00N 0.9500
